data_4125403
loop_
_publ_author_name
'Salvador, Tolani K.'
'Arnett, Charles H.'
'Kundu, Subrata'
'Sapiezynski, Nicholas G.'
'Bertke, Jeffery A.'
'Raghibi Boroujeni, Mahdi'
'Warren, Timothy H.'

_publ_contact_author 'Timothy H. Warren'
_publ_section_title
;
 Copper Catalyzed sp(3) C-H Etherification with Acyl Protected Phenols.
;
_journal_issue 51
_journal_name_full 'Journal of the American Chemical Society'
_journal_page_first 16580
_journal_page_last 16583
_journal_paper_doi 10.1021/jacs.6b09057
_journal_volume 138
_journal_year 2016
_chemical_formula_moiety 'C28 H33 Cu N2 O4'
_chemical_formula_sum 'C28 H33 Cu N2 O4'
_chemical_formula_weight 525.10
_chemical_name_systematic '[MeO2NN]Cu-tol'
_space_group_crystal_system monoclinic
_space_group_IT_number 14
_space_group_name_Hall '-P 2yn'
_space_group_name_H-M_alt 'P 1 21/n 1'
_symmetry_space_group_name_Hall '-P 2yn'
_symmetry_space_group_name_H-M 'P 1 21/n 1'
_atom_sites_solution_hydrogens geom
_audit_creation_method SHELXL-2014/7
_cell_angle_alpha 90
_cell_angle_beta 104.8970(10)
_cell_angle_gamma 90
_cell_formula_units_Z 4
_cell_length_a 11.2015(10)
_cell_length_b 12.9974(12)
_cell_length_c 18.0731(16)
_cell_measurement_reflns_used 9942
_cell_measurement_temperature 100(2)
_cell_measurement_theta_max 28.1875
_cell_measurement_theta_min 2.332
_cell_volume 2542.8(4)
_computing_cell_refinement 'Bruker APEXII'
_computing_data_collection 'Bruker APEXII'
_computing_data_reduction 'Bruker APEXII'
_computing_molecular_graphics 'XSEED; Barbour, L. J. (2001) J. Supramol. Chem. 1, 189-191.'
_computing_publication_material 'Bruker SHELXTL'
_computing_structure_refinement 'SHELXL-2014/7 (Sheldrick, 2014)'
_computing_structure_solution 'SHELXS-2014 (Sheldrick, 2014)'
_diffrn_ambient_temperature 100(2)
_diffrn_measured_fraction_theta_full 0.999
_diffrn_measured_fraction_theta_max 0.999
_diffrn_measurement_device_type 'Bruker APEXII CCD'
_diffrn_radiation_type MoK\a
_diffrn_radiation_wavelength 0.71073
_diffrn_reflns_av_R_equivalents 0.0278
_diffrn_reflns_av_unetI/netI 0.0227
_diffrn_reflns_Laue_measured_fraction_full 0.999
_diffrn_reflns_Laue_measured_fraction_max 0.999
_diffrn_reflns_limit_h_max 13
_diffrn_reflns_limit_h_min -13
_diffrn_reflns_limit_k_max 15
_diffrn_reflns_limit_k_min -15
_diffrn_reflns_limit_l_max 21
_diffrn_reflns_limit_l_min -20
_diffrn_reflns_number 19849
_diffrn_reflns_point_group_measured_fraction_full 0.999
_diffrn_reflns_point_group_measured_fraction_max 0.999
_diffrn_reflns_theta_full 24.996
_diffrn_reflns_theta_max 24.996
_diffrn_reflns_theta_min 1.942
_diffrn_source 'fine-focus sealed tube'
_exptl_absorpt_coefficient_mu 0.895
_exptl_absorpt_correction_T_max 0.7457
_exptl_absorpt_correction_T_min 0.5832
_exptl_absorpt_correction_type multi-scan
_exptl_absorpt_process_details 'SADABS based on Blessing's method; Blessing, Acta Cryst. (1995) A51 33-38'
_exptl_crystal_colour yellow
_exptl_crystal_density_diffrn 1.372
_exptl_crystal_density_method 'not measured'
_exptl_crystal_description rod
_exptl_crystal_F_000 1104
_exptl_crystal_size_max 0.240
_exptl_crystal_size_mid 0.170
_exptl_crystal_size_min 0.130
_refine_diff_density_max 0.810
_refine_diff_density_min -1.201
_refine_diff_density_rms 0.145
_refine_ls_extinction_method none
_refine_ls_goodness_of_fit_ref 1.050
_refine_ls_hydrogen_treatment constr
_refine_ls_matrix_type full
_refine_ls_number_parameters 399
_refine_ls_number_reflns 4486
_refine_ls_number_restraints 250
_refine_ls_restrained_S_all 1.026
_refine_ls_R_factor_all 0.0689
_refine_ls_R_factor_gt 0.0634
_refine_ls_shift/su_max 0.001
_refine_ls_shift/su_mean 0.000
_refine_ls_structure_factor_coef Fsqd
_refine_ls_weighting_details 'w=1/[\s^2^(Fo^2^)+(0.1098P)^2^+15.1274P] where P=(Fo^2^+2Fc^2^)/3'
_refine_ls_weighting_scheme calc
_refine_ls_wR_factor_gt 0.1962
_refine_ls_wR_factor_ref 0.1992
_reflns_Friedel_coverage 0.000
_reflns_number_gt 4019
_reflns_number_total 4486
_reflns_threshold_expression 'I > 2\s(I)'
_cod_data_source_file ja6b09057_si_003.cif
_cod_data_source_block MeO2NNCu-tol
_cod_database_code 4125403
_shelx_shelxl_version_number 2014/7
_shelx_space_group_comment
;
The symmetry employed for this shelxl refinement is uniquely defined
by the following loop, which should always be used as a source of
symmetry information in preference to the above space-group names.
They are only intended as comments.
;
_shelx_estimated_absorpt_t_min 0.814
_shelx_estimated_absorpt_t_max 0.892

loop_
_space_group_symop_operation_xyz
'x, y, z'
'-x+1/2, y+1/2, -z+1/2'
'-x, -y, -z'
'x-1/2, -y-1/2, z-1/2'

loop_
_atom_site_label
_atom_site_type_symbol
_atom_site_fract_x
_atom_site_fract_y
_atom_site_fract_z
_atom_site_U_iso_or_equiv
_atom_site_adp_type
_atom_site_occupancy
_atom_site_site_symmetry_order
_atom_site_calc_flag
_atom_site_refinement_flags_posn
_atom_site_refinement_flags_adp
_atom_site_refinement_flags_occupancy
_atom_site_disorder_assembly
_atom_site_disorder_group
Cu1 Cu 0.10074(5) 0.89284(4) 0.22846(3) 0.0192(2) Uani 1 1 d D . . . .
O1 O -0.1223(3) 0.9664(2) 0.03877(16) 0.0099(6) Uani 1 1 d . . . . .
O3 O 0.3838(3) 0.7081(2) 0.31105(18) 0.0149(7) Uani 1 1 d . . . . .
O4 O 0.3393(3) 1.0295(2) 0.19066(17) 0.0115(6) Uani 1 1 d . . . . .
N1 N -0.0207(3) 0.8262(3) 0.14762(19) 0.0079(7) Uani 1 1 d . . . . .
N2 N 0.2479(3) 0.8388(3) 0.20533(19) 0.0078(7) Uani 1 1 d . . . . .
C1 C 0.0088(4) 0.7563(3) 0.1029(2) 0.0089(8) Uani 1 1 d . . . . .
C2 C 0.1321(4) 0.7296(3) 0.1047(2) 0.0092(8) Uani 1 1 d . . . . .
H2 H 0.1412 0.6762 0.0706 0.011 Uiso 1 1 calc R U . . .
C3 C 0.2425(4) 0.7711(3) 0.1496(2) 0.0084(8) Uani 1 1 d . . . . .
C4 C -0.0926(4) 0.7012(3) 0.0459(2) 0.0135(9) Uani 1 1 d . . . . .
H4A H -0.1476 0.6675 0.0727 0.020 Uiso 1 1 calc R U . . .
H4B H -0.0564 0.6493 0.0188 0.020 Uiso 1 1 calc R U . . .
H4C H -0.1398 0.7508 0.0089 0.020 Uiso 1 1 calc R U . . .
C5 C 0.3603(4) 0.7383(4) 0.1300(3) 0.0142(9) Uani 1 1 d . . . . .
H5A H 0.3974 0.7978 0.1110 0.021 Uiso 1 1 calc R U . . .
H5B H 0.3414 0.6851 0.0903 0.021 Uiso 1 1 calc R U . . .
H5C H 0.4183 0.7109 0.1758 0.021 Uiso 1 1 calc R U . . .
C6 C -0.1469(4) 0.8565(3) 0.1358(2) 0.0093(8) Uani 1 1 d . . . . .
C7 C -0.1976(4) 0.9326(3) 0.0827(2) 0.0092(8) Uani 1 1 d . . . . .
C8 C -0.3174(4) 0.9702(3) 0.0756(2) 0.0127(9) Uani 1 1 d . . . . .
H8 H -0.3515 1.0215 0.0388 0.015 Uiso 1 1 calc R U . . .
C9 C -0.3853(4) 0.9308(4) 0.1237(3) 0.0171(9) Uani 1 1 d . . . . .
H9 H -0.4657 0.9568 0.1203 0.021 Uiso 1 1 calc R U . . .
C10 C -0.3381(4) 0.8547(4) 0.1761(3) 0.0181(10) Uani 1 1 d . . . . .
H10 H -0.3857 0.8289 0.2086 0.022 Uiso 1 1 calc R U . . .
C11 C -0.2199(4) 0.8156(3) 0.1813(3) 0.0148(9) Uani 1 1 d . . . . .
C12 C 0.3638(4) 0.8702(3) 0.2534(2) 0.0092(8) Uani 1 1 d . . . . .
C13 C 0.4310(4) 0.8056(3) 0.3115(2) 0.0112(8) Uani 1 1 d . . . . .
C14 C 0.5359(4) 0.8402(4) 0.3648(3) 0.0157(9) Uani 1 1 d . . . . .
H14 H 0.5804 0.7956 0.4040 0.019 Uiso 1 1 calc R U . . .
C15 C 0.5750(4) 0.9413(4) 0.3600(3) 0.0181(10) Uani 1 1 d . . . . .
H15 H 0.6462 0.9655 0.3966 0.022 Uiso 1 1 calc R U . . .
C16 C 0.5122(4) 1.0069(3) 0.3030(3) 0.0140(9) Uani 1 1 d . . . . .
H16 H 0.5402 1.0754 0.3005 0.017 Uiso 1 1 calc R U . . .
C17 C 0.4070(4) 0.9712(3) 0.2492(2) 0.0100(8) Uani 1 1 d . . . . .
C18 C -0.1697(4) 1.0453(3) -0.0163(2) 0.0140(9) Uani 1 1 d . . . . .
H18A H -0.2394 1.0181 -0.0560 0.021 Uiso 1 1 calc R U . . .
H18B H -0.1046 1.0680 -0.0399 0.021 Uiso 1 1 calc R U . . .
H18C H -0.1976 1.1037 0.0092 0.021 Uiso 1 1 calc R U . . .
O2 O -0.1666(3) 0.7373(3) 0.2289(2) 0.0217(8) Uani 1 1 d D . . . .
C19 C -0.2495(19) 0.678(2) 0.261(2) 0.028(5) Uani 0.65(10) 1 d D U P A 1
H19A H -0.2788 0.7209 0.2977 0.043 Uiso 0.65(10) 1 calc R U P A 1
H19B H -0.2060 0.6180 0.2878 0.043 Uiso 0.65(10) 1 calc R U P A 1
H19C H -0.3202 0.6556 0.2202 0.043 Uiso 0.65(10) 1 calc R U P A 1
C19B C -0.234(4) 0.700(4) 0.281(3) 0.026(7) Uani 0.35(10) 1 d D U P A 2
H19D H -0.2421 0.7551 0.3168 0.039 Uiso 0.35(10) 1 calc R U P A 2
H19E H -0.1895 0.6419 0.3106 0.039 Uiso 0.35(10) 1 calc R U P A 2
H19F H -0.3164 0.6773 0.2527 0.039 Uiso 0.35(10) 1 calc R U P A 2
C20 C 0.4498(4) 0.6386(4) 0.3679(3) 0.0193(10) Uani 1 1 d . . . . .
H20A H 0.5356 0.6336 0.3646 0.029 Uiso 1 1 calc R U . . .
H20B H 0.4110 0.5705 0.3595 0.029 Uiso 1 1 calc R U . . .
H20C H 0.4483 0.6638 0.4188 0.029 Uiso 1 1 calc R U . . .
C21 C 0.3809(4) 1.1332(3) 0.1840(3) 0.0161(9) Uani 1 1 d . . . . .
H21A H 0.3808 1.1716 0.2307 0.024 Uiso 1 1 calc R U . . .
H21B H 0.3253 1.1668 0.1398 0.024 Uiso 1 1 calc R U . . .
H21C H 0.4648 1.1317 0.1771 0.024 Uiso 1 1 calc R U . . .
C22 C 0.0203(12) 0.9954(8) 0.2900(6) 0.0231(19) Uani 0.68(3) 1 d D U P B 1
H22 H -0.0219 1.0239 0.2420 0.028 Uiso 0.68(3) 1 calc R U P B 1
C23 C 0.1504(12) 1.0011(8) 0.3144(5) 0.0236(18) Uani 0.68(3) 1 d D U P B 1
H23 H 0.1965 1.0338 0.2838 0.028 Uiso 0.68(3) 1 calc R U P B 1
C24 C 0.2099(11) 0.9569(11) 0.3853(8) 0.029(2) Uani 0.68(3) 1 d D U P B 1
H24 H 0.2972 0.9609 0.4038 0.034 Uiso 0.68(3) 1 calc R U P B 1
C25 C 0.1423(10) 0.9090(12) 0.4268(7) 0.033(2) Uani 0.68(3) 1 d D U P B 1
H25 H 0.1844 0.8781 0.4739 0.039 Uiso 0.68(3) 1 calc R U P B 1
C26 C 0.0127(10) 0.9023(12) 0.4041(7) 0.033(2) Uani 0.68(3) 1 d D U P B 1
C27 C -0.0467(11) 0.9482(11) 0.3361(7) 0.030(2) Uani 0.68(3) 1 d D U P B 1
H27 H -0.1344 0.9478 0.3202 0.036 Uiso 0.68(3) 1 calc R U P B 1
C28 C -0.0556(12) 0.8493(14) 0.4562(7) 0.049(3) Uani 0.68(3) 1 d D U P B 1
H28A H -0.0485 0.8908 0.5024 0.074 Uiso 0.68(3) 1 calc R U P B 1
H28B H -0.0194 0.7812 0.4706 0.074 Uiso 0.68(3) 1 calc R U P B 1
H28C H -0.1430 0.8416 0.4291 0.074 Uiso 0.68(3) 1 calc R U P B 1
C22B C 0.010(3) 0.9821(17) 0.2928(12) 0.028(3) Uani 0.32(3) 1 d D U P B 2
H22B H -0.0301 1.0159 0.2465 0.033 Uiso 0.32(3) 1 calc R U P B 2
C23B C 0.140(3) 0.9909(17) 0.3217(10) 0.029(3) Uani 0.32(3) 1 d D U P B 2
H23B H 0.1855 1.0379 0.2995 0.035 Uiso 0.32(3) 1 calc R U P B 2
C24B C 0.199(2) 0.929(2) 0.3840(17) 0.030(3) Uani 0.32(3) 1 d D U P B 2
H24B H 0.2866 0.9250 0.3995 0.036 Uiso 0.32(3) 1 calc R U P B 2
C25B C 0.1296(19) 0.875(2) 0.4212(14) 0.031(3) Uani 0.32(3) 1 d D U P B 2
H25B H 0.1704 0.8394 0.4665 0.037 Uiso 0.32(3) 1 calc R U P B 2
C26B C 0.0002(19) 0.869(2) 0.3968(14) 0.032(3) Uani 0.32(3) 1 d D U P B 2
C27B C -0.058(2) 0.923(2) 0.3323(13) 0.026(3) Uani 0.32(3) 1 d D U P B 2
H27B H -0.1451 0.9209 0.3143 0.031 Uiso 0.32(3) 1 calc R U P B 2
C28B C -0.067(2) 0.799(3) 0.4399(15) 0.049(5) Uani 0.32(3) 1 d D U P B 2
H28D H -0.1552 0.7968 0.4135 0.074 Uiso 0.32(3) 1 calc R U P B 2
H28E H -0.0567 0.8244 0.4922 0.074 Uiso 0.32(3) 1 calc R U P B 2
H28F H -0.0327 0.7290 0.4419 0.074 Uiso 0.32(3) 1 calc R U P B 2

loop_
_atom_site_aniso_label
_atom_site_aniso_U_11
_atom_site_aniso_U_22
_atom_site_aniso_U_33
_atom_site_aniso_U_23
_atom_site_aniso_U_13
_atom_site_aniso_U_12
Cu1 0.0143(3) 0.0200(4) 0.0233(4) 0.0008(2) 0.0050(2) 0.0017(2)
O1 0.0086(14) 0.0113(14) 0.0110(14) 0.0060(12) 0.0044(11) 0.0027(11)
O3 0.0120(15) 0.0139(15) 0.0174(16) 0.0087(13) 0.0011(12) -0.0001(12)
O4 0.0101(14) 0.0074(14) 0.0156(15) 0.0018(12) 0.0007(12) -0.0015(11)
N1 0.0027(16) 0.0082(16) 0.0120(17) 0.0024(13) 0.0007(13) -0.0010(13)
N2 0.0027(15) 0.0092(17) 0.0118(17) 0.0023(13) 0.0026(13) 0.0000(13)
C1 0.0058(19) 0.0085(19) 0.011(2) 0.0056(16) 0.0003(16) -0.0026(15)
C2 0.0081(19) 0.0100(19) 0.0101(19) 0.0030(16) 0.0036(16) 0.0002(15)
C3 0.0070(19) 0.0076(19) 0.012(2) 0.0073(16) 0.0043(16) 0.0022(15)
C4 0.010(2) 0.015(2) 0.014(2) -0.0007(17) -0.0001(17) -0.0019(17)
C5 0.007(2) 0.022(2) 0.015(2) -0.0008(18) 0.0055(17) 0.0020(17)
C6 0.0036(18) 0.010(2) 0.015(2) 0.0008(16) 0.0020(16) 0.0004(15)
C7 0.0053(18) 0.010(2) 0.012(2) -0.0013(16) 0.0026(15) -0.0019(15)
C8 0.009(2) 0.013(2) 0.016(2) 0.0029(17) 0.0027(17) 0.0027(16)
C9 0.0060(19) 0.018(2) 0.028(2) 0.001(2) 0.0063(18) 0.0027(17)
C10 0.010(2) 0.021(2) 0.027(3) 0.005(2) 0.0112(18) 0.0009(18)
C11 0.010(2) 0.015(2) 0.021(2) 0.0074(18) 0.0063(18) 0.0014(17)
C12 0.0057(18) 0.012(2) 0.011(2) -0.0031(16) 0.0041(16) -0.0002(16)
C13 0.0095(19) 0.013(2) 0.014(2) 0.0016(17) 0.0075(16) 0.0010(16)
C14 0.014(2) 0.020(2) 0.012(2) 0.0006(18) 0.0021(17) 0.0037(18)
C15 0.011(2) 0.024(2) 0.016(2) -0.0065(19) -0.0023(17) -0.0021(18)
C16 0.011(2) 0.011(2) 0.019(2) -0.0053(17) 0.0028(17) -0.0026(17)
C17 0.0104(19) 0.010(2) 0.012(2) -0.0004(16) 0.0057(16) 0.0016(16)
C18 0.015(2) 0.016(2) 0.011(2) 0.0059(17) 0.0031(17) 0.0023(17)
O2 0.0114(15) 0.0235(18) 0.035(2) 0.0205(15) 0.0135(14) 0.0072(13)
C19 0.021(6) 0.024(8) 0.045(9) 0.021(7) 0.018(6) 0.003(4)
C19B 0.019(10) 0.026(12) 0.039(12) 0.021(10) 0.019(10) 0.006(8)
C20 0.019(2) 0.018(2) 0.019(2) 0.0107(19) 0.0022(19) 0.0053(19)
C21 0.016(2) 0.007(2) 0.026(2) 0.0014(18) 0.0072(19) -0.0024(17)
C22 0.023(4) 0.022(4) 0.024(3) -0.004(3) 0.006(3) 0.006(3)
C23 0.021(3) 0.029(4) 0.023(3) -0.009(3) 0.010(3) 0.001(3)
C24 0.026(3) 0.031(5) 0.029(3) -0.009(4) 0.007(3) 0.002(3)
C25 0.028(4) 0.035(5) 0.033(4) 0.003(4) 0.005(3) 0.006(4)
C26 0.030(4) 0.036(5) 0.037(4) 0.002(4) 0.013(3) 0.002(4)
C27 0.023(4) 0.031(5) 0.035(3) -0.003(4) 0.006(3) 0.001(4)
C28 0.049(6) 0.057(8) 0.046(6) 0.016(6) 0.019(5) 0.006(6)
C22B 0.025(5) 0.029(5) 0.028(4) -0.005(4) 0.006(4) 0.004(5)
C23B 0.028(5) 0.030(5) 0.028(4) -0.012(5) 0.003(4) 0.005(4)
C24B 0.027(5) 0.032(6) 0.029(4) -0.006(5) 0.005(4) 0.004(5)
C25B 0.028(5) 0.032(6) 0.033(4) -0.001(5) 0.006(4) 0.003(5)
C26B 0.028(5) 0.035(6) 0.035(4) 0.002(5) 0.010(4) 0.000(5)
C27B 0.022(5) 0.029(6) 0.031(4) 0.000(5) 0.012(4) 0.002(5)
C28B 0.044(9) 0.066(11) 0.039(9) 0.001(10) 0.012(8) -0.004(10)

loop_
_atom_type_symbol
_atom_type_description
_atom_type_scat_dispersion_real
_atom_type_scat_dispersion_imag
_atom_type_scat_source
C C 0.0033 0.0016 'International Tables Vol C Tables 4.2.6.8 and 6.1.1.4'
H H 0.0000 0.0000 'International Tables Vol C Tables 4.2.6.8 and 6.1.1.4'
N N 0.0061 0.0033 'International Tables Vol C Tables 4.2.6.8 and 6.1.1.4'
O O 0.0106 0.0060 'International Tables Vol C Tables 4.2.6.8 and 6.1.1.4'
Cu Cu 0.3201 1.2651 'International Tables Vol C Tables 4.2.6.8 and 6.1.1.4'

loop_
_geom_angle_atom_site_label_1
_geom_angle_atom_site_label_2
_geom_angle_atom_site_label_3
_geom_angle
N1 Cu1 N2 98.48(15)
N1 Cu1 C23 151.5(4)
N2 Cu1 C23 109.3(4)
N1 Cu1 C23B 148.7(9)
N2 Cu1 C23B 112.8(9)
N1 Cu1 C22B 109.0(9)
N2 Cu1 C22B 152.6(9)
C23B Cu1 C22B 39.8(3)
N1 Cu1 C22 112.0(4)
N2 Cu1 C22 149.0(4)
C23 Cu1 C22 39.8(2)
C7 O1 C18 117.2(3)
C13 O3 C20 117.0(3)
C17 O4 C21 117.2(3)
C1 N1 C6 119.6(3)
C1 N1 Cu1 122.5(3)
C6 N1 Cu1 117.8(3)
C3 N2 C12 120.6(3)
C3 N2 Cu1 122.0(3)
C12 N2 Cu1 117.3(3)
N1 C1 C2 123.6(4)
N1 C1 C4 119.1(4)
C2 C1 C4 117.3(4)
C3 C2 C1 129.0(4)
C3 C2 H2 115.5
C1 C2 H2 115.5
N2 C3 C2 123.8(4)
N2 C3 C5 119.5(4)
C2 C3 C5 116.7(4)
C1 C4 H4A 109.5
C1 C4 H4B 109.5
H4A C4 H4B 109.5
C1 C4 H4C 109.5
H4A C4 H4C 109.5
H4B C4 H4C 109.5
C3 C5 H5A 109.5
C3 C5 H5B 109.5
H5A C5 H5B 109.5
C3 C5 H5C 109.5
H5A C5 H5C 109.5
H5B C5 H5C 109.5
C7 C6 C11 118.5(4)
C7 C6 N1 120.7(4)
C11 C6 N1 120.7(4)
O1 C7 C6 115.0(3)
O1 C7 C8 123.6(4)
C6 C7 C8 121.4(4)
C9 C8 C7 118.6(4)
C9 C8 H8 120.7
C7 C8 H8 120.7
C10 C9 C8 121.3(4)
C10 C9 H9 119.3
C8 C9 H9 119.3
C9 C10 C11 119.8(4)
C9 C10 H10 120.1
C11 C10 H10 120.1
O2 C11 C10 124.5(4)
O2 C11 C6 115.1(4)
C10 C11 C6 120.4(4)
C13 C12 C17 118.2(4)
C13 C12 N2 121.0(4)
C17 C12 N2 120.4(4)
O3 C13 C14 124.0(4)
O3 C13 C12 114.6(4)
C14 C13 C12 121.4(4)
C13 C14 C15 119.0(4)
C13 C14 H14 120.5
C15 C14 H14 120.5
C16 C15 C14 121.4(4)
C16 C15 H15 119.3
C14 C15 H15 119.3
C15 C16 C17 119.3(4)
C15 C16 H16 120.3
C17 C16 H16 120.3
O4 C17 C16 123.9(4)
O4 C17 C12 115.4(4)
C16 C17 C12 120.7(4)
O1 C18 H18A 109.5
O1 C18 H18B 109.5
H18A C18 H18B 109.5
O1 C18 H18C 109.5
H18A C18 H18C 109.5
H18B C18 H18C 109.5
C11 O2 C19 115.4(9)
C11 O2 C19B 116.6(17)
O2 C19 H19A 109.5
O2 C19 H19B 109.5
H19A C19 H19B 109.5
O2 C19 H19C 109.5
H19A C19 H19C 109.5
H19B C19 H19C 109.5
O2 C19B H19D 109.5
O2 C19B H19E 109.5
H19D C19B H19E 109.5
O2 C19B H19F 109.5
H19D C19B H19F 109.5
H19E C19B H19F 109.5
O3 C20 H20A 109.5
O3 C20 H20B 109.5
H20A C20 H20B 109.5
O3 C20 H20C 109.5
H20A C20 H20C 109.5
H20B C20 H20C 109.5
O4 C21 H21A 109.5
O4 C21 H21B 109.5
H21A C21 H21B 109.5
O4 C21 H21C 109.5
H21A C21 H21C 109.5
H21B C21 H21C 109.5
C27 C22 C23 120.3(7)
C27 C22 Cu1 114.1(8)
C23 C22 Cu1 69.3(3)
C27 C22 H22 119.8
C23 C22 H22 119.8
Cu1 C22 H22 86.8
C24 C23 C22 118.3(7)
C24 C23 Cu1 112.4(8)
C22 C23 Cu1 70.9(3)
C24 C23 H23 120.9
C22 C23 H23 120.9
Cu1 C23 H23 87.0
C25 C24 C23 119.6(7)
C25 C24 H24 120.2
C23 C24 H24 120.2
C24 C25 C26 123.5(7)
C24 C25 H25 118.3
C26 C25 H25 118.3
C27 C26 C25 117.4(8)
C27 C26 C28 123.0(8)
C25 C26 C28 119.5(8)
C26 C27 C22 120.9(7)
C26 C27 H27 119.6
C22 C27 H27 119.6
C26 C28 H28A 109.5
C26 C28 H28B 109.5
H28A C28 H28B 109.5
C26 C28 H28C 109.5
H28A C28 H28C 109.5
H28B C28 H28C 109.5
C27B C22B C23B 119.8(11)
C27B C22B Cu1 112.9(18)
C23B C22B Cu1 69.7(4)
C27B C22B H22B 120.1
C23B C22B H22B 120.1
Cu1 C22B H22B 87.6
C24B C23B C22B 118.6(11)
C24B C23B Cu1 104.9(18)
C22B C23B Cu1 70.5(4)
C24B C23B H23B 120.7
C22B C23B H23B 120.7
Cu1 C23B H23B 94.3
C25B C24B C23B 118.8(11)
C25B C24B H24B 120.6
C23B C24B H24B 120.6
C24B C25B C26B 123.6(11)
C24B C25B H25B 118.2
C26B C25B H25B 118.2
C27B C26B C25B 117.5(10)
C27B C26B C28B 123.8(12)
C25B C26B C28B 118.6(11)
C26B C27B C22B 120.9(11)
C26B C27B H27B 119.5
C22B C27B H27B 119.5
C26B C28B H28D 109.5
C26B C28B H28E 109.5
H28D C28B H28E 109.5
C26B C28B H28F 109.5
H28D C28B H28F 109.5
H28E C28B H28F 109.5

loop_
_geom_bond_atom_site_label_1
_geom_bond_atom_site_label_2
_geom_bond_distance
Cu1 N1 1.927(3)
Cu1 N2 1.934(3)
Cu1 C23 2.063(6)
Cu1 C23B 2.068(8)
Cu1 C22B 2.079(8)
Cu1 C22 2.084(6)
O1 C7 1.371(5)
O1 C18 1.433(5)
O3 C13 1.372(5)
O3 C20 1.425(5)
O4 C17 1.362(5)
O4 C21 1.442(5)
N1 C1 1.313(6)
N1 C6 1.430(5)
N2 C3 1.327(6)
N2 C12 1.424(5)
C1 C2 1.417(6)
C1 C4 1.505(6)
C2 C3 1.401(6)
C2 H2 0.9500
C3 C5 1.513(5)
C4 H4A 0.9800
C4 H4B 0.9800
C4 H4C 0.9800
C5 H5A 0.9800
C5 H5B 0.9800
C5 H5C 0.9800
C6 C7 1.394(6)
C6 C11 1.405(6)
C7 C8 1.403(6)
C8 C9 1.391(6)
C8 H8 0.9500
C9 C10 1.377(7)
C9 H9 0.9500
C10 C11 1.399(6)
C10 H10 0.9500
C11 O2 1.366(5)
C12 C13 1.403(6)
C12 C17 1.409(6)
C13 C14 1.389(6)
C14 C15 1.395(7)
C14 H14 0.9500
C15 C16 1.381(7)
C15 H15 0.9500
C16 C17 1.401(6)
C16 H16 0.9500
C18 H18A 0.9800
C18 H18B 0.9800
C18 H18C 0.9800
O2 C19 1.440(8)
O2 C19B 1.442(10)
C19 H19A 0.9800
C19 H19B 0.9800
C19 H19C 0.9800
C19B H19D 0.9800
C19B H19E 0.9800
C19B H19F 0.9800
C20 H20A 0.9800
C20 H20B 0.9800
C20 H20C 0.9800
C21 H21A 0.9800
C21 H21B 0.9800
C21 H21C 0.9800
C22 C27 1.399(10)
C22 C23 1.411(8)
C22 H22 0.9500
C23 C24 1.405(10)
C23 H23 0.9500
C24 C25 1.348(11)
C24 H24 0.9500
C25 C26 1.406(10)
C25 H25 0.9500
C26 C27 1.374(10)
C26 C28 1.522(12)
C27 H27 0.9500
C28 H28A 0.9800
C28 H28B 0.9800
C28 H28C 0.9800
C22B C27B 1.398(12)
C22B C23B 1.411(11)
C22B H22B 0.9500
C23B C24B 1.405(12)
C23B H23B 0.9500
C24B C25B 1.347(13)
C24B H24B 0.9500
C25B C26B 1.405(12)
C25B H25B 0.9500
C26B C27B 1.372(12)
C26B C28B 1.525(14)
C27B H27B 0.9500
C28B H28D 0.9800
C28B H28E 0.9800
C28B H28F 0.9800

loop_
_geom_hbond_atom_site_label_D
_geom_hbond_atom_site_label_H
_geom_hbond_atom_site_label_A
_geom_hbond_distance_DH
_geom_hbond_distance_HA
_geom_hbond_distance_DA
_geom_hbond_angle_DHA
_geom_hbond_site_symmetry_A
C5 H5C O3 0.98 2.57 3.239(5) 125.4 .
C18 H18A O4 0.98 2.48 3.377(5) 151.7 3_575
C18 H18B O1 0.98 2.57 3.401(5) 142.0 3_575
